data_7053037
loop_
_publ_author_name
'Camerel, Franck'
'Jeannin, Olivier'
'Yzambart, Gilles'
'Fabre, Bruno'
'Lorcy, Dominique'
'Fourmigu\'e, Marc'

_publ_section_title
;
 Redox-active proligands from the direct connection of 1,3-dithiol-2-one
 to tetrathiafulvalene (TTF): syntheses, characterizations and metal
 complexation
;
_journal_issue 4
_journal_name_full 'New Journal of Chemistry'
_journal_page_first 992
_journal_paper_doi 10.1039/c3nj41097h
_journal_volume 37
_journal_year 2013
_chemical_formula_moiety 'C12 H10 O S6'
_chemical_formula_sum 'C12 H10 O S6'
_chemical_formula_weight 362.56
_chemical_name_systematic
;
?
;
_space_group_IT_number 15
_symmetry_cell_setting monoclinic
_symmetry_space_group_name_Hall '-C 2yc'
_symmetry_space_group_name_H-M 'C 1 2/c 1'
_atom_sites_solution_hydrogens geom
_atom_sites_solution_primary direct
_atom_sites_solution_secondary difmap
_audit_creation_method SHELXL-97
_cell_angle_alpha 90.00
_cell_angle_beta 94.1250(10)
_cell_angle_gamma 90.00
_cell_formula_units_Z 8
_cell_length_a 14.1392(2)
_cell_length_b 6.92050(10)
_cell_length_c 30.6289(5)
_cell_measurement_reflns_used 9994
_cell_measurement_temperature 293(2)
_cell_measurement_theta_max 27.49
_cell_measurement_theta_min 3.5
_cell_volume 2989.28(8)
_computing_cell_refinement 'Bruker SMART'
_computing_data_collection 'Bruker SAINT'
_computing_data_reduction 'Bruker SAINT'
_computing_molecular_graphics 'Ortep-3 for Windows (Farrugia, 1997)'
_computing_publication_material 'WinGX publication routines (Farrugia, 1999)'
_computing_structure_refinement 'SHELXL-97 (Sheldrick, 1997)'
_computing_structure_solution 'SIR97 (Altomare et al., 1999)'
_diffrn_ambient_temperature 293(2)
_diffrn_detector 'CCD plate'
_diffrn_measured_fraction_theta_full 0.996
_diffrn_measured_fraction_theta_max 0.996
_diffrn_measurement_device_type 'APEXII, Bruker-AXS'
_diffrn_measurement_method 'CCD rotation images, thin slices'
_diffrn_radiation_monochromator graphite
_diffrn_radiation_source 'fine-focus sealed tube'
_diffrn_radiation_type MoK\a
_diffrn_radiation_wavelength 0.71073
_diffrn_reflns_av_R_equivalents 0.0291
_diffrn_reflns_av_sigmaI/netI 0.0181
_diffrn_reflns_limit_h_max 18
_diffrn_reflns_limit_h_min -18
_diffrn_reflns_limit_k_max 8
_diffrn_reflns_limit_k_min -8
_diffrn_reflns_limit_l_max 39
_diffrn_reflns_limit_l_min -39
_diffrn_reflns_number 21314
_diffrn_reflns_theta_full 27.50
_diffrn_reflns_theta_max 27.50
_diffrn_reflns_theta_min 3.50
_exptl_absorpt_coefficient_mu 0.902
_exptl_absorpt_correction_T_max 0.947
_exptl_absorpt_correction_T_min 0.897
_exptl_absorpt_correction_type multi-scan
_exptl_absorpt_process_details
;
[Sheldrick, G.M. (2002). SADABS Bruker AXS Inc., Madison, Wisconsin, USA]
;
_exptl_crystal_colour orange
_exptl_crystal_density_diffrn 1.611
_exptl_crystal_density_method 'not measured'
_exptl_crystal_description prism
_exptl_crystal_F_000 1488
_exptl_crystal_size_max 0.21
_exptl_crystal_size_mid 0.1
_exptl_crystal_size_min 0.06
_refine_diff_density_max 0.206
_refine_diff_density_min -0.267
_refine_diff_density_rms 0.050
_refine_ls_extinction_method none
_refine_ls_goodness_of_fit_ref 1.156
_refine_ls_hydrogen_treatment constr
_refine_ls_matrix_type full
_refine_ls_number_parameters 172
_refine_ls_number_reflns 3413
_refine_ls_number_restraints 0
_refine_ls_restrained_S_all 1.156
_refine_ls_R_factor_all 0.0483
_refine_ls_R_factor_gt 0.0369
_refine_ls_shift/su_max 0.000
_refine_ls_shift/su_mean 0.000
_refine_ls_structure_factor_coef Fsqd
_refine_ls_weighting_details 'calc w=1/[\s^2^(Fo^2^)+(0.0274P)^2^+4.6919P] where P=(Fo^2^+2Fc^2^)/3'
_refine_ls_weighting_scheme calc
_refine_ls_wR_factor_gt 0.0843
_refine_ls_wR_factor_ref 0.0893
_reflns_number_gt 2835
_reflns_number_total 3413
_reflns_threshold_expression >2sigma(I)
_cod_data_source_file c3nj41097h.txt
_cod_data_source_block import2
_cod_original_sg_symbol_H-M C2/c
_cod_database_code 7053037

loop_
_symmetry_equiv_pos_as_xyz
'x, y, z'
'-x, y, -z+1/2'
'x+1/2, y+1/2, z'
'-x+1/2, y+1/2, -z+1/2'
'-x, -y, -z'
'x, -y, z-1/2'
'-x+1/2, -y+1/2, -z'
'x+1/2, -y+1/2, z-1/2'

loop_
_atom_site_label
_atom_site_type_symbol
_atom_site_fract_x
_atom_site_fract_y
_atom_site_fract_z
_atom_site_U_iso_or_equiv
_atom_site_adp_type
_atom_site_occupancy
_atom_site_symmetry_multiplicity
_atom_site_calc_flag
_atom_site_refinement_flags
C1 C 0.36700(18) 0.6761(3) 0.11281(8) 0.0417(5) Uani 1 1 d .
C2 C 0.39572(18) 0.8332(4) 0.09188(8) 0.0421(5) Uani 1 1 d .
C3 C 0.47688(19) 1.1521(4) 0.06905(8) 0.0443(6) Uani 1 1 d .
C4 C 0.5416(2) 1.3232(4) 0.07345(10) 0.0583(7) Uani 1 1 d .
H4A H 0.5786 1.3168 0.1010 0.087 Uiso 0.50 1 calc PR
H4B H 0.5047 1.4397 0.0722 0.087 Uiso 0.50 1 calc PR
H4C H 0.5831 1.3229 0.0500 0.087 Uiso 0.50 1 calc PR
H4D H 0.5323 1.4028 0.0478 0.087 Uiso 0.50 1 calc PR
H4E H 0.6063 1.2799 0.0765 0.087 Uiso 0.50 1 calc PR
H4F H 0.5278 1.3967 0.0988 0.087 Uiso 0.50 1 calc PR
C5 C 0.41496(19) 1.1107(4) 0.03545(8) 0.0447(6) Uani 1 1 d .
C6 C 0.3969(2) 1.2279(5) -0.00557(9) 0.0587(7) Uani 1 1 d .
H6A H 0.3488 1.1660 -0.0244 0.088 Uiso 0.50 1 calc PR
H6B H 0.4543 1.2376 -0.0204 0.088 Uiso 0.50 1 calc PR
H6C H 0.3759 1.3549 0.0018 0.088 Uiso 0.50 1 calc PR
H6D H 0.4372 1.3396 -0.0042 0.088 Uiso 0.50 1 calc PR
H6E H 0.3317 1.2681 -0.0083 0.088 Uiso 0.50 1 calc PR
H6F H 0.4101 1.1508 -0.0305 0.088 Uiso 0.50 1 calc PR
C7 C 0.28076(17) 0.3576(3) 0.13384(8) 0.0395(5) Uani 1 1 d .
C8 C 0.21262(19) 0.1917(4) 0.12793(9) 0.0480(6) Uani 1 1 d .
H8A H 0.1795 0.1994 0.0995 0.072 Uiso 0.50 1 calc PR
H8B H 0.1678 0.1975 0.1500 0.072 Uiso 0.50 1 calc PR
H8C H 0.2470 0.0721 0.1305 0.072 Uiso 0.50 1 calc PR
H8D H 0.2167 0.1132 0.1539 0.072 Uiso 0.50 1 calc PR
H8E H 0.2284 0.1152 0.1033 0.072 Uiso 0.50 1 calc PR
H8F H 0.1493 0.2406 0.1228 0.072 Uiso 0.50 1 calc PR
C9 C 0.34016(16) 0.4002(3) 0.16866(7) 0.0366(5) Uani 1 1 d .
C10 C 0.35234(16) 0.2970(3) 0.21068(7) 0.0361(5) Uani 1 1 d .
C11 C 0.37007(18) 0.3802(4) 0.24989(8) 0.0438(6) Uani 1 1 d .
H11 H 0.3732 0.5140 0.2525 0.053 Uiso 1 1 calc R
C12 C 0.37588(17) 0.0105(4) 0.26702(8) 0.0433(5) Uani 1 1 d .
S1 S 0.41479(5) 0.60365(9) 0.16504(2) 0.04531(16) Uani 1 1 d .
S2 S 0.48466(5) 0.98956(10) 0.11329(2) 0.04806(17) Uani 1 1 d .
S3 S 0.34834(5) 0.89715(11) 0.03887(2) 0.05114(18) Uani 1 1 d .
S4 S 0.28152(5) 0.51571(10) 0.08916(2) 0.05142(18) Uani 1 1 d .
S5 S 0.35156(5) 0.04471(9) 0.21030(2) 0.04834(17) Uani 1 1 d .
S6 S 0.38697(6) 0.23364(11) 0.29547(2) 0.05545(19) Uani 1 1 d .
O1 O 0.38448(15) -0.1461(3) 0.28448(6) 0.0602(5) Uani 1 1 d .

loop_
_atom_site_aniso_label
_atom_site_aniso_U_11
_atom_site_aniso_U_22
_atom_site_aniso_U_33
_atom_site_aniso_U_23
_atom_site_aniso_U_13
_atom_site_aniso_U_12
C1 0.0481(14) 0.0338(12) 0.0433(12) 0.0051(10) 0.0034(10) 0.0035(10)
C2 0.0481(14) 0.0404(13) 0.0382(11) 0.0066(10) 0.0061(10) 0.0040(11)
C3 0.0548(15) 0.0364(13) 0.0428(12) 0.0087(10) 0.0121(11) 0.0032(11)
C4 0.0695(19) 0.0445(15) 0.0612(17) 0.0080(13) 0.0071(14) -0.0088(14)
C5 0.0534(15) 0.0428(13) 0.0390(12) 0.0096(10) 0.0106(11) 0.0042(11)
C6 0.0681(18) 0.0623(18) 0.0459(14) 0.0198(13) 0.0049(13) 0.0051(15)
C7 0.0446(13) 0.0315(12) 0.0427(12) 0.0010(9) 0.0063(10) 0.0009(10)
C8 0.0485(14) 0.0433(14) 0.0513(14) -0.0033(11) -0.0024(11) -0.0058(11)
C9 0.0416(12) 0.0273(11) 0.0416(12) 0.0019(9) 0.0067(9) 0.0010(9)
C10 0.0355(12) 0.0298(11) 0.0435(12) 0.0035(9) 0.0061(9) 0.0011(9)
C11 0.0548(15) 0.0310(12) 0.0452(13) 0.0027(10) 0.0003(11) 0.0035(11)
C12 0.0422(13) 0.0396(13) 0.0481(13) 0.0090(11) 0.0031(10) -0.0010(10)
S1 0.0567(4) 0.0326(3) 0.0456(3) 0.0078(2) -0.0030(3) -0.0074(3)
S2 0.0589(4) 0.0461(4) 0.0387(3) 0.0101(3) 0.0002(3) -0.0058(3)
S3 0.0579(4) 0.0527(4) 0.0421(3) 0.0106(3) -0.0015(3) -0.0063(3)
S4 0.0620(4) 0.0456(4) 0.0451(3) 0.0085(3) -0.0064(3) -0.0049(3)
S5 0.0716(4) 0.0282(3) 0.0457(3) 0.0032(2) 0.0073(3) -0.0028(3)
S6 0.0750(5) 0.0476(4) 0.0424(3) 0.0042(3) -0.0051(3) 0.0055(3)
O1 0.0764(14) 0.0418(11) 0.0621(12) 0.0175(9) 0.0042(10) -0.0002(9)

loop_
_atom_type_symbol
_atom_type_description
_atom_type_scat_dispersion_real
_atom_type_scat_dispersion_imag
_atom_type_scat_source
C C 0.0033 0.0016 'International Tables Vol C Tables 4.2.6.8 and 6.1.1.4'
H H 0.0000 0.0000 'International Tables Vol C Tables 4.2.6.8 and 6.1.1.4'
S S 0.1246 0.1234 'International Tables Vol C Tables 4.2.6.8 and 6.1.1.4'
O O 0.0106 0.0060 'International Tables Vol C Tables 4.2.6.8 and 6.1.1.4'

loop_
_geom_angle_atom_site_label_1
_geom_angle_atom_site_label_2
_geom_angle_atom_site_label_3
_geom_angle
C2 C1 S4 122.55(19)
C2 C1 S1 123.7(2)
S4 C1 S1 113.68(13)
C1 C2 S2 123.83(19)
C1 C2 S3 122.3(2)
S2 C2 S3 113.83(13)
C5 C3 C4 127.1(2)
C5 C3 S2 117.3(2)
C4 C3 S2 115.64(19)
C3 C4 H4A 109.5
C3 C4 H4B 109.5
H4A C4 H4B 109.5
C3 C4 H4C 109.5
H4A C4 H4C 109.5
H4B C4 H4C 109.5
C3 C4 H4D 109.5
H4A C4 H4D 141.1
H4B C4 H4D 56.3
H4C C4 H4D 56.3
C3 C4 H4E 109.5
H4A C4 H4E 56.3
H4B C4 H4E 141.1
H4C C4 H4E 56.3
H4D C4 H4E 109.5
C3 C4 H4F 109.5
H4A C4 H4F 56.3
H4B C4 H4F 56.3
H4C C4 H4F 141.1
H4D C4 H4F 109.5
H4E C4 H4F 109.5
C3 C5 C6 126.4(2)
C3 C5 S3 117.31(18)
C6 C5 S3 116.3(2)
C5 C6 H6A 109.5
C5 C6 H6B 109.5
H6A C6 H6B 109.5
C5 C6 H6C 109.5
H6A C6 H6C 109.5
H6B C6 H6C 109.5
C5 C6 H6D 109.5
H6A C6 H6D 141.1
H6B C6 H6D 56.3
H6C C6 H6D 56.3
C5 C6 H6E 109.5
H6A C6 H6E 56.3
H6B C6 H6E 141.1
H6C C6 H6E 56.3
H6D C6 H6E 109.5
C5 C6 H6F 109.5
H6A C6 H6F 56.3
H6B C6 H6F 56.3
H6C C6 H6F 141.1
H6D C6 H6F 109.5
H6E C6 H6F 109.5
C9 C7 C8 128.6(2)
C9 C7 S4 116.41(18)
C8 C7 S4 115.04(18)
C7 C8 H8A 109.5
C7 C8 H8B 109.5
H8A C8 H8B 109.5
C7 C8 H8C 109.5
H8A C8 H8C 109.5
H8B C8 H8C 109.5
C7 C8 H8D 109.5
H8A C8 H8D 141.1
H8B C8 H8D 56.3
H8C C8 H8D 56.3
C7 C8 H8E 109.5
H8A C8 H8E 56.3
H8B C8 H8E 141.1
H8C C8 H8E 56.3
H8D C8 H8E 109.5
C7 C8 H8F 109.5
H8A C8 H8F 56.3
H8B C8 H8F 56.3
H8C C8 H8F 141.1
H8D C8 H8F 109.5
H8E C8 H8F 109.5
C7 C9 C10 128.0(2)
C7 C9 S1 117.87(17)
C10 C9 S1 114.13(17)
C11 C10 C9 125.3(2)
C11 C10 S5 115.91(18)
C9 C10 S5 118.65(17)
C10 C11 S6 118.55(19)
C10 C11 H11 120.7
S6 C11 H11 120.7
O1 C12 S5 124.2(2)
O1 C12 S6 124.0(2)
S5 C12 S6 111.78(13)
C1 S1 C9 95.26(11)
C2 S2 C3 95.94(12)
C5 S3 C2 95.50(12)
C7 S4 C1 96.59(11)
C10 S5 C12 97.30(12)
C11 S6 C12 96.43(12)

loop_
_geom_bond_atom_site_label_1
_geom_bond_atom_site_label_2
_geom_bond_distance
C1 C2 1.340(3)
C1 S4 1.758(3)
C1 S1 1.764(2)
C2 S2 1.750(3)
C2 S3 1.768(2)
C3 C5 1.333(4)
C3 C4 1.497(4)
C3 S2 1.758(2)
C4 H4A 0.9600
C4 H4B 0.9600
C4 H4C 0.9600
C4 H4D 0.9600
C4 H4E 0.9600
C4 H4F 0.9600
C5 C6 1.502(3)
C5 S3 1.760(3)
C6 H6A 0.9600
C6 H6B 0.9600
C6 H6C 0.9600
C6 H6D 0.9600
C6 H6E 0.9600
C6 H6F 0.9600
C7 C9 1.342(3)
C7 C8 1.502(3)
C7 S4 1.753(2)
C8 H8A 0.9600
C8 H8B 0.9600
C8 H8C 0.9600
C8 H8D 0.9600
C8 H8E 0.9600
C8 H8F 0.9600
C9 C10 1.471(3)
C9 S1 1.768(2)
C10 C11 1.339(3)
C10 S5 1.746(2)
C11 S6 1.728(2)
C11 H11 0.9300
C12 O1 1.210(3)
C12 S5 1.763(3)
C12 S6 1.775(3)

loop_
_geom_torsion_atom_site_label_1
_geom_torsion_atom_site_label_2
_geom_torsion_atom_site_label_3
_geom_torsion_atom_site_label_4
_geom_torsion
S4 C1 C2 S2 -176.78(14)
S1 C1 C2 S2 -0.1(3)
S4 C1 C2 S3 1.4(3)
S1 C1 C2 S3 178.16(14)
C4 C3 C5 C6 0.1(4)
S2 C3 C5 C6 -179.7(2)
C4 C3 C5 S3 179.4(2)
S2 C3 C5 S3 -0.4(3)
C8 C7 C9 C10 -1.5(4)
S4 C7 C9 C10 178.16(19)
C8 C7 C9 S1 178.2(2)
S4 C7 C9 S1 -2.2(3)
C7 C9 C10 C11 -143.6(3)
S1 C9 C10 C11 36.7(3)
C7 C9 C10 S5 40.8(3)
S1 C9 C10 S5 -138.89(14)
C9 C10 C11 S6 -177.39(18)
S5 C10 C11 S6 -1.7(3)
C2 C1 S1 C9 178.7(2)
S4 C1 S1 C9 -4.28(15)
C7 C9 S1 C1 3.9(2)
C10 C9 S1 C1 -176.34(17)
C1 C2 S2 C3 -178.3(2)
S3 C2 S2 C3 3.38(16)
C5 C3 S2 C2 -1.8(2)
C4 C3 S2 C2 178.3(2)
C3 C5 S3 C2 2.4(2)
C6 C5 S3 C2 -178.2(2)
C1 C2 S3 C5 178.1(2)
S2 C2 S3 C5 -3.54(16)
C9 C7 S4 C1 -0.8(2)
C8 C7 S4 C1 178.89(19)
C2 C1 S4 C7 -179.5(2)
S1 C1 S4 C7 3.45(16)
C11 C10 S5 C12 0.4(2)
C9 C10 S5 C12 176.48(18)
O1 C12 S5 C10 -178.8(2)
S6 C12 S5 C10 0.82(16)
C10 C11 S6 C12 1.9(2)
O1 C12 S6 C11 178.2(2)
S5 C12 S6 C11 -1.49(16)
